data_7210504
loop_
_publ_author_name
'Chen, Jing'
'Li, Cheng-Peng'
'Du, Miao'

_publ_section_title
;
 Substituent effect of R-isophthalates (R = --H, --CH3, --OCH3, --tBu,
 --OH, and --NO2) on the construction of CdII coordination polymers
 incorporating a dipyridyl tecton 2,5-bis(3-pyridyl)-1,3,4-oxadiazole
;
_journal_issue 6
_journal_name_full CrystEngComm
_journal_page_first 1885
_journal_paper_doi 10.1039/c0ce00555j
_journal_volume 13
_journal_year 2011
_chemical_formula_sum 'C20 H13 Cd N5 O8'
_chemical_formula_weight 563.75
_chemical_name_systematic
;
?
;
_space_group_IT_number 2
_symmetry_cell_setting triclinic
_symmetry_space_group_name_Hall '-P 1'
_symmetry_space_group_name_H-M 'P -1'
_atom_sites_solution_hydrogens geom
_atom_sites_solution_primary direct
_atom_sites_solution_secondary difmap
_audit_creation_method SHELXL-97
_cell_angle_alpha 70.7110(10)
_cell_angle_beta 73.5830(10)
_cell_angle_gamma 70.1800(10)
_cell_formula_units_Z 2
_cell_length_a 10.2623(6)
_cell_length_b 10.8870(6)
_cell_length_c 10.9849(7)
_cell_measurement_reflns_used 3758
_cell_measurement_temperature 296(2)
_cell_measurement_theta_max 30.21
_cell_measurement_theta_min 2.47
_cell_volume 1069.47(11)
_computing_cell_refinement 'Bruker Apex II'
_computing_data_collection 'Bruker Apex II'
_computing_data_reduction 'Bruker SAINT'
_computing_molecular_graphics 'Bruker SHELXTL'
_computing_publication_material 'Bruker SHELXTL'
_computing_structure_refinement 'SHELXL-97 (Sheldrick, 1997)'
_computing_structure_solution 'SHELXS-97 (Sheldrick, 1990)'
_diffrn_ambient_temperature 296(2)
_diffrn_measured_fraction_theta_full 0.995
_diffrn_measured_fraction_theta_max 0.995
_diffrn_measurement_device_type 'Apex II CCD area detector'
_diffrn_measurement_method 'phi and omega scans'
_diffrn_radiation_monochromator graphite
_diffrn_radiation_source 'fine-focus sealed tube'
_diffrn_radiation_type MoK\a
_diffrn_radiation_wavelength 0.71073
_diffrn_reflns_av_R_equivalents 0.0109
_diffrn_reflns_av_sigmaI/netI 0.0215
_diffrn_reflns_limit_h_max 12
_diffrn_reflns_limit_h_min -6
_diffrn_reflns_limit_k_max 12
_diffrn_reflns_limit_k_min -12
_diffrn_reflns_limit_l_max 13
_diffrn_reflns_limit_l_min -11
_diffrn_reflns_number 5538
_diffrn_reflns_theta_full 25.03
_diffrn_reflns_theta_max 25.03
_diffrn_reflns_theta_min 2.00
_exptl_absorpt_coefficient_mu 1.080
_exptl_absorpt_correction_T_max 1.000000
_exptl_absorpt_correction_T_min 0.835376
_exptl_absorpt_correction_type multi-scan
_exptl_absorpt_process_details SADABS
_exptl_crystal_colour COLORLESS
_exptl_crystal_density_diffrn 1.751
_exptl_crystal_density_meas ?
_exptl_crystal_density_method 'not measured'
_exptl_crystal_description BLOCK
_exptl_crystal_F_000 560
_exptl_crystal_size_max 0.22
_exptl_crystal_size_mid 0.20
_exptl_crystal_size_min 0.16
_refine_diff_density_max 0.952
_refine_diff_density_min -0.310
_refine_diff_density_rms 0.076
_refine_ls_extinction_method none
_refine_ls_goodness_of_fit_ref 1.090
_refine_ls_hydrogen_treatment constr
_refine_ls_matrix_type full
_refine_ls_number_parameters 313
_refine_ls_number_reflns 3751
_refine_ls_number_restraints 12
_refine_ls_restrained_S_all 1.098
_refine_ls_R_factor_all 0.0298
_refine_ls_R_factor_gt 0.0261
_refine_ls_shift/su_max 0.001
_refine_ls_shift/su_mean 0.000
_refine_ls_structure_factor_coef Fsqd
_refine_ls_weighting_details 'calc w=1/[\s^2^(Fo^2^)+(0.0436P)^2^+0.6394P] where P=(Fo^2^+2Fc^2^)/3'
_refine_ls_weighting_scheme calc
_refine_ls_wR_factor_gt 0.0719
_refine_ls_wR_factor_ref 0.0745
_reflns_number_gt 3435
_reflns_number_total 3751
_reflns_threshold_expression >2sigma(I)
_cod_data_source_file c0ce00555j.txt
_cod_data_source_block 6
_cod_depositor_comments
;
The following automatic conversions were performed:

'_symmetry_cell_setting' value 'Triclinic' changed to 'triclinic'
according to the built-in table from CIF Core dictionary named
'cif_core.dic' version 2.4.1 from
2010-06-29.

'_exptl_absorpt_correction_type' value 'MULTI-SCAN'
changed to 'multi-scan' according to the built-in table from CIF Core
dictionary named 'cif_core.dic' version 2.4.1 from 2010-06-29.

Automatic conversion script
Id: cif_fix_values 1891 2012-01-12 08:04:46Z andrius 

The following automatic conversions were performed:

'_exptl_crystal_density_meas' value 'NONE' was changed to '?' - the
value is perceived as not measured.

Automatic conversion script
Id: cif_fix_values 3008 2015-01-20 13:52:24Z robertas 
;
_cod_original_sg_symbol_H-M P-1
_cod_database_code 7210504

loop_
_symmetry_equiv_pos_as_xyz
'x, y, z'
'-x, -y, -z'

loop_
_atom_site_label
_atom_site_type_symbol
_atom_site_fract_x
_atom_site_fract_y
_atom_site_fract_z
_atom_site_U_iso_or_equiv
_atom_site_adp_type
_atom_site_occupancy
_atom_site_symmetry_multiplicity
_atom_site_calc_flag
_atom_site_refinement_flags
Cd1 Cd 0.586353(19) 0.56995(2) 0.59449(2) 0.02947(9) Uani 1 1 d .
O1 O 0.9510(2) 0.8676(2) 0.2604(2) 0.0364(5) Uani 1 1 d .
O2 O 0.3647(2) 0.6328(3) 0.6981(3) 0.0583(7) Uani 1 1 d .
O3 O 0.3306(3) 0.5351(3) 0.5709(3) 0.0634(8) Uani 1 1 d .
O4 O -0.1783(2) 0.5604(2) 0.5900(2) 0.0406(5) Uani 1 1 d .
O5 O -0.3434(2) 0.6505(3) 0.7375(3) 0.0517(6) Uani 1 1 d .
O6 O -0.2061(3) 0.7456(3) 1.0813(3) 0.0547(7) Uani 1 1 d .
O7 O 0.0129(3) 0.6770(3) 1.0976(2) 0.0485(6) Uani 1 1 d .
N1 N 0.5684(3) 0.7798(3) 0.4377(3) 0.0380(6) Uani 1 1 d .
N2 N 0.8559(3) 1.0740(3) 0.1496(3) 0.0502(8) Uani 1 1 d .
N3 N 1.0038(3) 1.0484(3) 0.1176(3) 0.0507(8) Uani 1 1 d .
N4 N 1.3716(3) 0.6507(3) 0.2664(3) 0.0399(6) Uani 1 1 d .
N5 N -0.0807(3) 0.6988(3) 1.0399(3) 0.0369(6) Uani 1 1 d .
C1 C 0.6886(3) 0.8104(3) 0.3736(3) 0.0361(7) Uani 1 1 d .
H1 H 0.7727 0.7422 0.3800 0.043 Uiso 1 1 calc R
C2 C 0.4487(3) 0.8776(4) 0.4238(4) 0.0453(8) Uani 1 1 d .
H2 H 0.3636 0.8572 0.4671 0.054 Uiso 1 1 calc R
C3 C 0.4454(4) 1.0069(4) 0.3483(4) 0.0510(9) Uani 1 1 d .
H3 H 0.3594 1.0717 0.3403 0.061 Uiso 1 1 calc R
C4 C 0.5695(4) 1.0402(3) 0.2849(4) 0.0456(8) Uani 1 1 d .
H4 H 0.5696 1.1277 0.2350 0.055 Uiso 1 1 calc R
C5 C 0.6950(3) 0.9387(3) 0.2976(3) 0.0351(7) Uani 1 1 d .
C6 C 0.8307(3) 0.9664(3) 0.2325(3) 0.0354(7) Uani 1 1 d .
C7 C 1.0536(3) 0.9272(3) 0.1835(3) 0.0363(7) Uani 1 1 d .
C8 C 1.2009(3) 0.8515(3) 0.1836(3) 0.0372(7) Uani 1 1 d .
C9 C 1.3076(4) 0.9075(4) 0.0986(4) 0.0527(10) Uani 1 1 d .
H9 H 1.2864 0.9932 0.0415 0.063 Uiso 1 1 calc R
C10 C 1.4448(4) 0.8326(4) 0.1017(4) 0.0605(11) Uani 1 1 d .
H10 H 1.5185 0.8677 0.0472 0.073 Uiso 1 1 calc R
C11 C 1.4727(4) 0.7055(4) 0.1859(4) 0.0493(9) Uani 1 1 d .
H11 H 1.5663 0.6557 0.1867 0.059 Uiso 1 1 calc R
C12 C 1.2379(3) 0.7240(3) 0.2646(3) 0.0385(7) Uani 1 1 d .
H12 H 1.1664 0.6867 0.3210 0.046 Uiso 1 1 calc R
C13 C 0.1364(3) 0.6124(3) 0.7299(3) 0.0274(6) Uani 1 1 d .
C14 C 0.0985(3) 0.6460(3) 0.8493(3) 0.0292(6) Uani 1 1 d .
H14 H 0.1659 0.6533 0.8861 0.035 Uiso 1 1 calc R
C15 C -0.0410(3) 0.6681(3) 0.9118(3) 0.0293(6) Uani 1 1 d .
C16 C -0.1447(3) 0.6609(3) 0.8588(3) 0.0327(7) Uani 1 1 d .
H16 H -0.2386 0.6793 0.9016 0.039 Uiso 1 1 calc R
C17 C -0.1056(3) 0.6257(3) 0.7406(3) 0.0302(6) Uani 1 1 d .
C18 C 0.0346(3) 0.5992(3) 0.6772(3) 0.0307(6) Uani 1 1 d .
H18 H 0.0608 0.5726 0.5995 0.037 Uiso 1 1 calc R
C19 C 0.2876(3) 0.5916(3) 0.6601(3) 0.0334(7) Uani 1 1 d .
C20 C -0.2170(3) 0.6115(3) 0.6850(3) 0.0350(7) Uani 1 1 d .
O9 O 0.4280(14) 0.5344(15) 0.9818(14) 0.181(5) Uani 0.50 1 d PU
O8 O 0.0000 1.0000 0.5000 0.247(6) Uani 1 2 d SU

loop_
_atom_site_aniso_label
_atom_site_aniso_U_11
_atom_site_aniso_U_22
_atom_site_aniso_U_33
_atom_site_aniso_U_23
_atom_site_aniso_U_13
_atom_site_aniso_U_12
Cd1 0.01677(12) 0.03460(14) 0.03741(14) -0.01089(9) -0.00279(8) -0.00792(9)
O1 0.0317(11) 0.0299(11) 0.0419(12) -0.0040(9) -0.0045(9) -0.0086(9)
O2 0.0198(11) 0.091(2) 0.0786(18) -0.0467(16) 0.0050(11) -0.0207(12)
O3 0.0383(14) 0.097(2) 0.0624(17) -0.0539(17) 0.0082(12) -0.0106(14)
O4 0.0305(12) 0.0494(14) 0.0486(13) -0.0160(11) -0.0103(10) -0.0138(10)
O5 0.0201(12) 0.0677(17) 0.0752(17) -0.0340(14) -0.0096(11) -0.0065(11)
O6 0.0368(14) 0.0712(18) 0.0538(15) -0.0331(14) 0.0133(11) -0.0133(13)
O7 0.0537(15) 0.0549(15) 0.0395(13) -0.0166(11) -0.0118(11) -0.0113(12)
N1 0.0292(14) 0.0368(15) 0.0442(15) -0.0090(12) -0.0059(11) -0.0068(11)
N2 0.0339(15) 0.0355(16) 0.067(2) -0.0027(14) -0.0035(14) -0.0065(12)
N3 0.0342(15) 0.0357(16) 0.070(2) -0.0028(14) -0.0047(14) -0.0093(13)
N4 0.0285(14) 0.0384(15) 0.0462(16) -0.0046(12) -0.0032(11) -0.0103(12)
N5 0.0374(16) 0.0356(14) 0.0352(14) -0.0109(11) 0.0026(12) -0.0131(12)
C1 0.0267(16) 0.0357(17) 0.0404(17) -0.0118(14) -0.0040(13) -0.0019(13)
C2 0.0255(16) 0.051(2) 0.054(2) -0.0115(17) -0.0069(14) -0.0057(15)
C3 0.0312(18) 0.046(2) 0.063(2) -0.0110(18) -0.0115(16) 0.0036(15)
C4 0.0393(19) 0.0356(18) 0.052(2) -0.0076(15) -0.0091(15) -0.0022(15)
C5 0.0343(17) 0.0357(17) 0.0350(16) -0.0129(13) -0.0050(13) -0.0071(13)
C6 0.0307(16) 0.0307(16) 0.0419(17) -0.0126(13) -0.0037(13) -0.0043(13)
C7 0.0336(17) 0.0311(17) 0.0422(17) -0.0093(14) -0.0011(13) -0.0114(13)
C8 0.0311(17) 0.0360(17) 0.0437(18) -0.0100(14) -0.0058(13) -0.0096(13)
C9 0.039(2) 0.041(2) 0.064(2) 0.0070(17) -0.0083(17) -0.0152(16)
C10 0.0330(19) 0.055(2) 0.076(3) 0.005(2) -0.0014(18) -0.0203(17)
C11 0.0313(18) 0.049(2) 0.061(2) -0.0054(17) -0.0060(16) -0.0130(16)
C12 0.0303(17) 0.0365(17) 0.0451(18) -0.0081(14) 0.0000(13) -0.0130(14)
C13 0.0189(13) 0.0262(14) 0.0342(15) -0.0081(12) -0.0027(11) -0.0044(11)
C14 0.0237(14) 0.0305(15) 0.0341(15) -0.0066(12) -0.0058(12) -0.0096(12)
C15 0.0249(14) 0.0276(15) 0.0325(15) -0.0092(12) 0.0008(11) -0.0072(12)
C16 0.0194(14) 0.0318(16) 0.0428(17) -0.0086(13) 0.0000(12) -0.0079(12)
C17 0.0213(14) 0.0295(15) 0.0401(16) -0.0079(13) -0.0081(12) -0.0064(11)
C18 0.0286(15) 0.0320(15) 0.0319(15) -0.0083(12) -0.0053(12) -0.0090(12)
C19 0.0217(15) 0.0343(16) 0.0368(16) -0.0062(13) -0.0029(12) -0.0039(12)
C20 0.0263(16) 0.0305(16) 0.0488(19) -0.0045(14) -0.0126(13) -0.0094(12)
O9 0.175(7) 0.191(7) 0.165(6) -0.040(5) -0.029(5) -0.045(5)
O8 0.271(7) 0.250(7) 0.238(7) -0.089(5) -0.049(5) -0.067(5)

loop_
_atom_type_symbol
_atom_type_description
_atom_type_scat_dispersion_real
_atom_type_scat_dispersion_imag
_atom_type_scat_source
C C 0.0033 0.0016 'International Tables Vol C Tables 4.2.6.8 and 6.1.1.4'
H H 0.0000 0.0000 'International Tables Vol C Tables 4.2.6.8 and 6.1.1.4'
N N 0.0061 0.0033 'International Tables Vol C Tables 4.2.6.8 and 6.1.1.4'
O O 0.0106 0.0060 'International Tables Vol C Tables 4.2.6.8 and 6.1.1.4'
Cd Cd -0.8075 1.2024 'International Tables Vol C Tables 4.2.6.8 and 6.1.1.4'

loop_
_geom_angle_atom_site_label_1
_geom_angle_atom_site_label_2
_geom_angle_atom_site_label_3
_geom_angle
_geom_angle_site_symmetry_1
_geom_angle_site_symmetry_3
O2 Cd1 O3 127.98(9) . 2_666
O2 Cd1 N1 92.91(10) . .
O3 Cd1 N1 89.47(11) 2_666 .
O2 Cd1 N4 93.67(10) . 2_766
O3 Cd1 N4 84.76(11) 2_666 2_766
N1 Cd1 N4 173.06(9) . 2_766
O2 Cd1 O4 143.34(9) . 1_655
O3 Cd1 O4 88.64(9) 2_666 1_655
N1 Cd1 O4 88.67(9) . 1_655
N4 Cd1 O4 87.36(9) 2_766 1_655
O2 Cd1 O5 88.41(9) . 1_655
O3 Cd1 O5 143.55(9) 2_666 1_655
N1 Cd1 O5 90.80(10) . 1_655
N4 Cd1 O5 91.56(10) 2_766 1_655
O4 Cd1 O5 54.93(8) 1_655 1_655
O2 Cd1 C20 115.89(10) . 1_655
O3 Cd1 C20 116.04(10) 2_666 1_655
N1 Cd1 C20 90.52(9) . 1_655
N4 Cd1 C20 88.57(9) 2_766 1_655
O4 Cd1 C20 27.45(9) 1_655 1_655
O5 Cd1 C20 27.51(9) 1_655 1_655
C7 O1 C6 102.2(2) . .
C19 O2 Cd1 109.6(2) . .
C19 O3 Cd1 179.2(2) . 2_666
C20 O4 Cd1 91.44(18) . 1_455
C20 O5 Cd1 90.2(2) . 1_455
C1 N1 C2 117.6(3) . .
C1 N1 Cd1 116.6(2) . .
C2 N1 Cd1 124.9(2) . .
C6 N2 N3 106.0(3) . .
C7 N3 N2 106.3(3) . .
C11 N4 C12 117.8(3) . .
C11 N4 Cd1 124.0(2) . 2_766
C12 N4 Cd1 118.1(2) . 2_766
O7 N5 O6 124.2(3) . .
O7 N5 C15 117.9(3) . .
O6 N5 C15 117.9(3) . .
N1 C1 C5 123.2(3) . .
N1 C1 H1 118.4 . .
C5 C1 H1 118.4 . .
N1 C2 C3 123.0(3) . .
N1 C2 H2 118.5 . .
C3 C2 H2 118.5 . .
C4 C3 C2 119.7(3) . .
C4 C3 H3 120.2 . .
C2 C3 H3 120.2 . .
C3 C4 C5 117.9(3) . .
C3 C4 H4 121.1 . .
C5 C4 H4 121.1 . .
C1 C5 C4 118.6(3) . .
C1 C5 C6 120.4(3) . .
C4 C5 C6 120.9(3) . .
N2 C6 O1 112.8(3) . .
N2 C6 C5 128.7(3) . .
O1 C6 C5 118.5(3) . .
N3 C7 O1 112.6(3) . .
N3 C7 C8 128.2(3) . .
O1 C7 C8 119.2(3) . .
C12 C8 C9 118.6(3) . .
C12 C8 C7 121.3(3) . .
C9 C8 C7 120.0(3) . .
C10 C9 C8 118.1(3) . .
C10 C9 H9 120.9 . .
C8 C9 H9 120.9 . .
C9 C10 C11 119.6(3) . .
C9 C10 H10 120.2 . .
C11 C10 H10 120.2 . .
N4 C11 C10 122.8(3) . .
N4 C11 H11 118.6 . .
C10 C11 H11 118.6 . .
N4 C12 C8 123.1(3) . .
N4 C12 H12 118.4 . .
C8 C12 H12 118.4 . .
C14 C13 C18 120.0(3) . .
C14 C13 C19 118.7(3) . .
C18 C13 C19 121.3(3) . .
C15 C14 C13 118.6(3) . .
C15 C14 H14 120.7 . .
C13 C14 H14 120.7 . .
C14 C15 C16 122.4(3) . .
C14 C15 N5 118.8(3) . .
C16 C15 N5 118.8(3) . .
C15 C16 C17 118.6(3) . .
C15 C16 H16 120.7 . .
C17 C16 H16 120.7 . .
C18 C17 C16 120.3(3) . .
C18 C17 C20 120.7(3) . .
C16 C17 C20 119.0(3) . .
C17 C18 C13 120.0(3) . .
C17 C18 H18 120.0 . .
C13 C18 H18 120.0 . .
O3 C19 O2 122.9(3) . .
O3 C19 C13 120.1(3) . .
O2 C19 C13 117.0(3) . .
O4 C20 O5 123.3(3) . .
O4 C20 C17 118.5(3) . .
O5 C20 C17 118.2(3) . .
O4 C20 Cd1 61.11(16) . 1_455
O5 C20 Cd1 62.29(17) . 1_455
C17 C20 Cd1 176.4(2) . 1_455

loop_
_geom_bond_atom_site_label_1
_geom_bond_atom_site_label_2
_geom_bond_distance
_geom_bond_site_symmetry_2
Cd1 O2 2.222(2) .
Cd1 O3 2.274(2) 2_666
Cd1 N1 2.348(3) .
Cd1 N4 2.353(3) 2_766
Cd1 O4 2.369(2) 1_655
Cd1 O5 2.395(2) 1_655
Cd1 C20 2.705(3) 1_655
O1 C7 1.357(4) .
O1 C6 1.368(4) .
O2 C19 1.246(4) .
O3 C19 1.227(4) .
O3 Cd1 2.274(2) 2_666
O4 C20 1.247(4) .
O4 Cd1 2.369(2) 1_455
O5 C20 1.249(4) .
O5 Cd1 2.395(2) 1_455
O6 N5 1.225(4) .
O7 N5 1.213(4) .
N1 C1 1.328(4) .
N1 C2 1.333(4) .
N2 C6 1.279(4) .
N2 N3 1.408(4) .
N3 C7 1.284(4) .
N4 C11 1.329(4) .
N4 C12 1.335(4) .
N4 Cd1 2.353(3) 2_766
N5 C15 1.467(4) .
C1 C5 1.383(5) .
C1 H1 0.9300 .
C2 C3 1.372(5) .
C2 H2 0.9300 .
C3 C4 1.372(5) .
C3 H3 0.9300 .
C4 C5 1.391(4) .
C4 H4 0.9300 .
C5 C6 1.456(4) .
C7 C8 1.456(4) .
C8 C12 1.372(5) .
C8 C9 1.393(5) .
C9 C10 1.370(5) .
C9 H9 0.9300 .
C10 C11 1.374(5) .
C10 H10 0.9300 .
C11 H11 0.9300 .
C12 H12 0.9300 .
C13 C14 1.392(4) .
C13 C18 1.396(4) .
C13 C19 1.500(4) .
C14 C15 1.378(4) .
C14 H14 0.9300 .
C15 C16 1.383(4) .
C16 C17 1.388(4) .
C16 H16 0.9300 .
C17 C18 1.387(4) .
C17 C20 1.510(4) .
C18 H18 0.9300 .
C20 Cd1 2.705(3) 1_455
O9 O9 1.51(2) 2_667

loop_
_geom_torsion_atom_site_label_1
_geom_torsion_atom_site_label_2
_geom_torsion_atom_site_label_3
_geom_torsion_atom_site_label_4
_geom_torsion
_geom_torsion_site_symmetry_1
O3 Cd1 O2 C19 5.7(3) 2_666
N1 Cd1 O2 C19 97.3(2) .
N4 Cd1 O2 C19 -80.5(3) 2_766
O4 Cd1 O2 C19 -171.05(19) 1_655
O5 Cd1 O2 C19 -172.0(2) 1_655
C20 Cd1 O2 C19 -170.7(2) 1_655
O2 Cd1 N1 C1 159.7(2) .
O3 Cd1 N1 C1 -72.3(2) 2_666
O4 Cd1 N1 C1 16.3(2) 1_655
O5 Cd1 N1 C1 71.2(2) 1_655
C20 Cd1 N1 C1 43.7(2) 1_655
O2 Cd1 N1 C2 -9.0(3) .
O3 Cd1 N1 C2 119.0(3) 2_666
O4 Cd1 N1 C2 -152.4(3) 1_655
O5 Cd1 N1 C2 -97.5(3) 1_655
C20 Cd1 N1 C2 -125.0(3) 1_655
C6 N2 N3 C7 0.6(4) .
C2 N1 C1 C5 2.3(5) .
Cd1 N1 C1 C5 -167.3(2) .
C1 N1 C2 C3 -0.9(5) .
Cd1 N1 C2 C3 167.7(3) .
N1 C2 C3 C4 -1.0(6) .
C2 C3 C4 C5 1.5(6) .
N1 C1 C5 C4 -1.7(5) .
N1 C1 C5 C6 178.4(3) .
C3 C4 C5 C1 -0.3(5) .
C3 C4 C5 C6 179.7(3) .
N3 N2 C6 O1 0.0(4) .
N3 N2 C6 C5 179.8(3) .
C7 O1 C6 N2 -0.5(4) .
C7 O1 C6 C5 179.6(3) .
C1 C5 C6 N2 172.6(3) .
C4 C5 C6 N2 -7.4(6) .
C1 C5 C6 O1 -7.5(5) .
C4 C5 C6 O1 172.5(3) .
N2 N3 C7 O1 -1.0(4) .
N2 N3 C7 C8 178.9(3) .
C6 O1 C7 N3 1.0(4) .
C6 O1 C7 C8 -178.9(3) .
N3 C7 C8 C12 176.9(4) .
O1 C7 C8 C12 -3.3(5) .
N3 C7 C8 C9 -4.3(6) .
O1 C7 C8 C9 175.6(3) .
C12 C8 C9 C10 -0.9(6) .
C7 C8 C9 C10 -179.8(4) .
C8 C9 C10 C11 1.0(7) .
C12 N4 C11 C10 -0.4(6) .
Cd1 N4 C11 C10 177.2(3) 2_766
C9 C10 C11 N4 -0.3(7) .
C11 N4 C12 C8 0.4(5) .
Cd1 N4 C12 C8 -177.3(3) 2_766
C9 C8 C12 N4 0.2(5) .
C7 C8 C12 N4 179.1(3) .
C18 C13 C14 C15 -1.3(4) .
C19 C13 C14 C15 178.5(3) .
C13 C14 C15 C16 -1.4(4) .
C13 C14 C15 N5 177.9(3) .
O7 N5 C15 C14 -14.5(4) .
O6 N5 C15 C14 165.0(3) .
O7 N5 C15 C16 164.7(3) .
O6 N5 C15 C16 -15.7(4) .
C14 C15 C16 C17 2.2(4) .
N5 C15 C16 C17 -177.0(3) .
C15 C16 C17 C18 -0.4(4) .
C15 C16 C17 C20 177.3(3) .
C16 C17 C18 C13 -2.2(4) .
C20 C17 C18 C13 -179.8(3) .
C14 C13 C18 C17 3.0(4) .
C19 C13 C18 C17 -176.7(3) .
Cd1 O2 C19 O3 -5.5(4) .
Cd1 O2 C19 C13 173.8(2) .
C14 C13 C19 O3 164.6(3) .
C18 C13 C19 O3 -15.6(5) .
C14 C13 C19 O2 -14.7(4) .
C18 C13 C19 O2 165.1(3) .
Cd1 O4 C20 O5 -3.3(3) 1_455
Cd1 O4 C20 C17 176.0(2) 1_455
Cd1 O5 C20 O4 3.3(3) 1_455
Cd1 O5 C20 C17 -176.0(2) 1_455
C18 C17 C20 O4 8.3(4) .
C16 C17 C20 O4 -169.4(3) .
C18 C17 C20 O5 -172.3(3) .
C16 C17 C20 O5 10.0(4) .
